data_2009061
loop_
_publ_author_name
'Zhao, Yingjun'
'Su, Weiping'
'Cao, Rong'
'Hong, Maochun'

_publ_section_title
;
 Hexakis(tetraethylammonium)
 tri-\m~4~-iodo-di-\m~3~-iodo-hexakis[iodosilver(I)] iodide, (Et~4~
 N)~6~[Ag~6~I~11~]I
;
_journal_issue 10
_journal_name_full 'Acta Crystallographica Section C'
_journal_page_first IUC9900122
_journal_paper_doi 10.1107/S0108270199098765
_journal_volume 55
_journal_year 1999
_chemical_formula_analytical 'C48 H120 Ag6 I12 N6'
_chemical_formula_iupac (C~8~H~20~N)~6~[Ag~6~I~11~]I
_chemical_formula_moiety 'C48 H120 Ag6 I12 N6'
_chemical_formula_structural 'C48 H120 Ag6 I12 N6'
_chemical_formula_sum 'C48 H120 Ag6 I12 N6'
_chemical_formula_weight 2951.52
_chemical_name_systematic
;
Hexa-tetraethylammonium di-\u~3~iodo-tri\u~4~-iodohexkis(iodosilver(I)),
(Et~4~N)~6~[Ag~6~I~11~]I
;
_space_group_IT_number 176
_symmetry_cell_setting hexagonal
_symmetry_space_group_name_Hall '-P 6c'
_symmetry_space_group_name_H-M 'P 63/m'
_audit_creation_method SHELXL
_cell_angle_alpha 90.00
_cell_angle_beta 90.00
_cell_angle_gamma 120.00
_cell_formula_units_Z 2
_cell_length_a 19.750(3)
_cell_length_b 19.750(3)
_cell_length_c 12.240(2)
_cell_measurement_reflns_used 25
_cell_measurement_temperature 293(2)
_cell_measurement_theta_max 16.8
_cell_measurement_theta_min 12.2
_cell_volume 4134.7(11)
_computing_cell_refinement
;
 Enraf-Nonius MolEN/VAX Software (Enraf-Nonius, 1989)
;
_computing_data_collection
;
CONTROL (Software Molecular Structure Corporation, 1988)
;
_computing_data_reduction
;
Enraf-Nonius MolEN/VAX Software (Enraf-Nonius, 1989)
;
_computing_publication_material 'SHELXTL (Sheldrick, 1994)'
_computing_structure_refinement 'SHELXTL (Sheldrick, 1994)'
_computing_structure_solution 'SHELXTL (Sheldrick, 1994)'
_diffrn_ambient_temperature 293(2)
_diffrn_measurement_device 'Enrf-Nonius CAD-4 II'
_diffrn_measurement_method \w-2\q
_diffrn_radiation_monochromator graphite
_diffrn_radiation_source 'fine-focus sealed tube'
_diffrn_radiation_type MoK\a
_diffrn_radiation_wavelength 0.71073
_diffrn_reflns_av_R_equivalents 0.017
_diffrn_reflns_av_sigmaI/netI 0.0298
_diffrn_reflns_limit_h_max 24
_diffrn_reflns_limit_h_min -24
_diffrn_reflns_limit_k_max 24
_diffrn_reflns_limit_k_min -24
_diffrn_reflns_limit_l_max 15
_diffrn_reflns_limit_l_min -15
_diffrn_reflns_number 2844
_diffrn_reflns_theta_max 25.98
_diffrn_reflns_theta_min 2.05
_diffrn_standards_decay_% none
_diffrn_standards_interval_count 200
_diffrn_standards_interval_time 60
_diffrn_standards_number 3
_exptl_absorpt_coefficient_mu 5.904
_exptl_absorpt_correction_T_max 0.274
_exptl_absorpt_correction_T_min 0.146
_exptl_absorpt_correction_type '\y scan'
_exptl_absorpt_process_details
;
empirical \y scans (North et al., 1968)
;
_exptl_crystal_colour colorless
_exptl_crystal_density_diffrn 2.371
_exptl_crystal_description hexagonal
_exptl_crystal_F_000 4104
_exptl_crystal_size_max 0.32
_exptl_crystal_size_mid 0.26
_exptl_crystal_size_min 0.22
_refine_diff_density_max 1.063
_refine_diff_density_min -1.420
_refine_ls_extinction_method none
_refine_ls_goodness_of_fit_all 1.139
_refine_ls_goodness_of_fit_ref 1.224
_refine_ls_hydrogen_treatment noref
_refine_ls_matrix_type full
_refine_ls_number_parameters 126
_refine_ls_number_reflns 2616
_refine_ls_number_restraints 0
_refine_ls_restrained_S_all 1.139
_refine_ls_restrained_S_obs 1.224
_refine_ls_R_factor_all 0.046
_refine_ls_R_factor_gt 0.035
_refine_ls_shift/esd_mean 0.000
_refine_ls_shift/su_max 0.001
_refine_ls_structure_factor_coef Fsqd
_refine_ls_weighting_details 'w = 1/[\s^2^(Fo^2^)+(0.0467P)^2^+4.1982P] where P = (Fo^2^+2Fc^2^)/3'
_refine_ls_weighting_scheme calc
_refine_ls_wR_factor_all 0.094
_refine_ls_wR_factor_ref 0.092
_reflns_number_gt 2228
_reflns_number_total 2228
_reflns_observed_criterion I>2\s(I)
_cod_data_source_file qa0172.cif
_cod_data_source_block QA0172
_cod_depositor_comments
;
The following automatic conversions were performed:
'_symmetry_cell_setting' value 'Hexagonal' changed to 'hexagonal'
according to '/home/saulius/struct/CIF-dictionaries/cif_core.dic'
dictionary named 'cif_core.dic' version 2.4.1 from 2010-06-29.

Automatic conversion script
Id: cif_fix_enum 1527 2010-12-29 10:47:43Z saulius 

The following automatic conversions were performed:

'_symmetry_cell_setting' value 'Hexagonal' changed to 'hexagonal'
according to /home/saulius/struct/CIF-dictionaries/cif_core.dic
dictionary named 'cif_core.dic' version 2.4.1 from 2010-06-29.

Automatic conversion script
Id: cif_fix_values 1715 2011-07-08 13:25:40Z adriana 

The following automatic conversions were performed:

'_refine_ls_weighting_scheme' value 'calc w =
1/[\s^2^(Fo^2^)+(0.0467P)^2^+4.1982P] where P = (Fo^2^+2Fc^2^)/3' was
changed to 'calc'. New tag '_refine_ls_weighting_details' was
created. The value of the new tag was set to 'w =
1/[\s^2^(Fo^2^)+(0.0467P)^2^+4.1982P] where P = (Fo^2^+2Fc^2^)/3'.

Automatic conversion script
Id: cif_fix_values 3143 2015-03-26 13:38:13Z robertas 
;
_cod_original_cell_volume 4136.7(12)
_cod_database_code 2009061

loop_
_symmetry_equiv_pos_as_xyz
'x, y, z'
'-y, x-y, z'
'-x+y, -x, z'
'-x, -y, z+1/2'
'y, -x+y, z+1/2'
'x-y, x, z+1/2'
'-x, -y, -z'
'y, -x+y, -z'
'x-y, x, -z'
'x, y, -z-1/2'
'-y, x-y, -z-1/2'
'-x+y, -x, -z-1/2'

loop_
_atom_site_aniso_label
_atom_site_aniso_U_11
_atom_site_aniso_U_22
_atom_site_aniso_U_33
_atom_site_aniso_U_12
_atom_site_aniso_U_13
_atom_site_aniso_U_23
I1 .0423(3) .0421(3) .0439(3) .0196(3) .000 .000
I2 .0587(3) .0450(2) .0550(3) .0256(2) .0055(2) -.0017(2)
I3 .0484(3) .0484(3) .0492(4) .02418(13) .000 .000
I4 .0521(4) .0521(4) .0442(5) .0260(2) .000 .000
Ag1 .0784(4) .0600(4) .0692(4) .0340(3) -.0052(3) -.0116(3)
N1 .040(4) .045(4) .031(3) .026(3) .000 .000
N2 .037(3) .036(4) .035(3) .014(3) .000 .000
C1 .059(6) .046(6) .062(6) .007(5) .000 .000
C2 .051(7) .121(13) .117(12) -.006(8) .000 .000
C3 .046(5) .067(6) .061(6) .030(5) .000 .000
C4 .079(9) .076(9) .087(9) .016(7) .000 .000
C5 .085(5) .073(5) .044(3) .053(4) -.008(4) .001(3)
C6 .112(7) .094(6) .038(4) .055(6) -.001(4) .002(4)
C7 .040(3) .040(3) .042(3) .016(3) -.011(3) -.010(3)
C8 .059(4) .067(5) .046(4) .030(4) -.012(3) -.008(3)
C9 .044(5) .027(4) .049(5) .012(4) .000 .000
C10 .055(6) .048(5) .071(6) .031(5) .000 .000
C11 .036(4) .053(5) .034(4) .015(4) .000 .000
C12 .056(6) .053(6) .063(6) .031(5) .000 .000

loop_
_atom_site_label
_atom_site_fract_x
_atom_site_fract_y
_atom_site_fract_z
_atom_site_U_iso_or_equiv
_atom_site_thermal_displace_type
_atom_site_calc_flag
_atom_site_refinement_flags
_atom_site_occupancy
_atom_site_disorder_group
_atom_site_type_symbol
I1 .82073(3) .44244(3) .2500 .0434(2) Uani d S 1 . I
I2 .73928(3) .59431(3) .47324(4) .0531(2) Uani d . 1 . I
I3 .6667 .3333 .54171(6) .0486(2) Uani d S 1 . I
I4 .0000 .0000 .5000 .0494(2) Uani d S 1 . I
Ag1 .70153(4) .45404(4) .38074(5) .0695(2) Uani d . 1 . Ag
N1 .5297(4) .6232(4) .2500 .0367(15) Uani d S 1 . N
N2 .9520(4) .7673(4) .2500 .0379(15) Uani d S 1 . N
C1 .5839(6) .7106(6) .2500 .064(3) Uani d S 1 . C
H1A .5725 .7322 .1861 .077 Uiso calc PR .50 . H
H1B .5725 .7322 .3139 .077 Uiso calc PR .50 . H
C2 .6700(7) .7372(9) .2500 .118(6) Uani d S 1 . C
H2A .6997 .7933 .2500 .178 Uiso calc SR 1 . H
H2B .6826 .7176 .1860 .178 Uiso calc PR .50 . H
H2C .6826 .7176 .3140 .178 Uiso calc PR .50 . H
C3 .4475(5) .6110(6) .2500 .057(2) Uani d S 1 . C
H3A .4417 .6367 .3139 .069 Uiso calc PR .50 . H
H3B .4417 .6367 .1861 .069 Uiso calc PR .50 . H
C4 .3836(8) .5290(7) .2500 .091(4) Uani d S 1 . C
H4A .3342 .5273 .2500 .136 Uiso calc SR 1 . H
H4B .3875 .5031 .3140 .136 Uiso calc PR .50 . H
H4C .3875 .5031 .1860 .136 Uiso calc PR .50 . H
C5 .5429(5) .5856(4) .3476(5) .061(2) Uani d . 1 . C
H5A .5962 .5955 .3453 .074 Uiso calc R 1 . H
H5B .5084 .5295 .3426 .074 Uiso calc R 1 . H
C6 .5297(6) .6133(5) .4571(6) .080(3) Uani d . 1 . C
H6A .5394 .5864 .5150 .119 Uiso calc R 1 . H
H6B .4767 .6025 .4614 .119 Uiso calc R 1 . H
H6C .5647 .6686 .4642 .119 Uiso calc R 1 . H
C7 1.0019(3) .8090(3) .3496(5) .0429(13) Uani d . 1 . C
H7A 1.0500 .8070 .3451 .051 Uiso calc R 1 . H
H7B 1.0160 .8635 .3465 .051 Uiso calc R 1 . H
C8 .9646(4) .7766(4) .4574(6) .058(2) Uani d . 1 . C
H8A 1.0002 .8063 .5149 .087 Uiso calc R 1 . H
H8B .9518 .7230 .4626 .087 Uiso calc R 1 . H
H8C .9178 .7796 .4640 .087 Uiso calc R 1 . H
C9 .9274(5) .6808(4) .2500 .043(2) Uani d S 1 . C
H9A .8954 .6563 .1860 .051 Uiso calc PR .50 . H
H9B .8954 .6563 .3140 .051 Uiso calc PR .50 . H
C10 .9963(6) .6654(6) .2500 .056(2) Uani d S 1 . C
H10A .9767 .6101 .2500 .083 Uiso calc SR 1 . H
H10B 1.0276 .6883 .3140 .083 Uiso calc PR .50 . H
H10C 1.0276 .6883 .1860 .083 Uiso calc PR .50 . H
C11 .8766(5) .7689(5) .2500 .044(2) Uani d S 1 . C
H11A .8465 .7410 .3139 .053 Uiso calc PR .50 . H
H11B .8465 .7410 .1861 .053 Uiso calc PR .50 . H
C12 .8866(6) .8518(6) .2500 .056(2) Uani d S 1 . C
H12A .8361 .8477 .2500 .084 Uiso calc SR 1 . H
H12B .9150 .8795 .1860 .084 Uiso calc PR .50 . H
H12C .9150 .8795 .3140 .084 Uiso calc PR .50 . H

loop_
_atom_type_symbol
_atom_type_description
_atom_type_scat_dispersion_real
_atom_type_scat_dispersion_imag
_atom_type_scat_source
C C 0.0033 0.0016 'International Tables Vol C Tables 4.2.6.8 and 6.1.1.4'
H H 0.0000 0.0000 'International Tables Vol C Tables 4.2.6.8 and 6.1.1.4'
N N 0.0061 0.0033 'International Tables Vol C Tables 4.2.6.8 and 6.1.1.4'
Ag Ag -0.8971 1.1015 'International Tables Vol C Tables 4.2.6.8 and 6.1.1.4'
I I -0.4742 1.8119 'International Tables Vol C Tables 4.2.6.8 and 6.1.1.4'

loop_
_geom_angle_atom_site_label_1
_geom_angle_atom_site_label_2
_geom_angle_atom_site_label_3
_geom_angle_site_symmetry_1
_geom_angle_site_symmetry_3
_geom_angle
_geom_angle_publ_flag
Ag1 I1 Ag1 12_666 3_665 66.01(3) yes
Ag1 I1 Ag1 12_666 10_556 77.40(3) yes
Ag1 I1 Ag1 3_665 10_556 111.91(3) yes
Ag1 I1 Ag1 12_666 . 111.91(3) ?
Ag1 I1 Ag1 3_665 . 77.40(3) ?
Ag1 I1 Ag1 10_556 . 65.73(3) yes
Ag1 I3 Ag1 3_665 2_655 78.85(3) yes
Ag1 I3 Ag1 3_665 . 78.85(3) ?
Ag1 I3 Ag1 2_655 . 78.85(3) ?
I2 Ag1 I3 . . 112.64(3) yes
I2 Ag1 I1 . 2_655 116.52(3) yes
I3 Ag1 I1 . 2_655 100.38(2) yes
I2 Ag1 I1 . . 118.72(3) yes
I3 Ag1 I1 . . 100.11(2) yes
I1 Ag1 I1 2_655 . 105.78(3) yes
I2 Ag1 Ag1 . 10_556 114.51(2) yes
I3 Ag1 Ag1 . 10_556 132.84(2) yes
I1 Ag1 Ag1 2_655 10_556 56.99(2) ?
I1 Ag1 Ag1 . 10_556 57.13(2) yes
C5 N1 C5 . 10_556 105.8(7) ?
C5 N1 C1 . . 111.6(5) ?
C5 N1 C1 10_556 . 111.6(5) ?
C5 N1 C3 . . 111.1(5) ?
C5 N1 C3 10_556 . 111.1(5) ?
C1 N1 C3 . . 105.9(7) ?
C11 N2 C7 . . 111.7(4) ?
C11 N2 C7 . 10_556 111.7(4) ?
C7 N2 C7 . 10_556 106.2(6) ?
C11 N2 C9 . . 105.0(6) ?
C7 N2 C9 . . 111.2(4) ?
C7 N2 C9 10_556 . 111.2(4) ?
C2 C1 N1 . . 115.5(11) ?
C4 C3 N1 . . 115.7(10) ?
N1 C5 C6 . . 114.9(6) ?
C8 C7 N2 . . 115.4(5) ?
N2 C9 C10 . . 113.9(7) ?
N2 C11 C12 . . 114.6(7) ?

loop_
_geom_bond_atom_site_label_1
_geom_bond_atom_site_label_2
_geom_bond_site_symmetry_2
_geom_bond_distance
_geom_bond_publ_flag
I1 Ag1 12_666 2.9377(9) yes
I1 Ag1 3_665 2.9377(9) ?
I1 Ag1 10_556 2.9487(9) ?
I1 Ag1 . 2.9487(9) yes
I2 Ag1 . 2.7290(8) yes
I3 Ag1 3_665 2.8979(9) ?
I3 Ag1 2_655 2.8979(9) ?
I3 Ag1 . 2.8979(9) yes
Ag1 I1 2_655 2.9377(9) ?
Ag1 Ag1 10_556 3.2005(14) yes
N1 C5 . 1.498(7) ?
N1 C5 10_556 1.498(7) ?
N1 C1 . 1.508(11) ?
N1 C3 . 1.517(11) ?
N2 C11 . 1.504(11) ?
N2 C7 . 1.525(6) ?
N2 C7 10_556 1.525(6) ?
N2 C9 . 1.526(10) ?
C1 C2 . 1.51(2) ?
C3 C4 . 1.474(15) ?
C5 C6 . 1.519(10) ?
C7 C8 . 1.491(9) ?
C9 C10 . 1.535(12) ?
C11 C12 . 1.548(13) ?
